data_4331321
loop_
_publ_author_name
'Shufang Xue'
'Xiao-Hua Chen'
'Lang Zhao'
'Yun-Nan Guo'
'Jinkui Tang'

_publ_section_title
;
 Two Bulky-Decorated Triangular Dysprosium Aggregates Conserving
 Vortex-Spin Structure
;
_journal_name_full 'Inorganic Chemistry'
_journal_page_first 13264
_journal_page_last 13270
_journal_paper_doi 10.1021/ic301785v
_journal_volume 51
_journal_year 2012
_chemical_formula_sum 'C47 H64 Dy3 N13 O31'
_chemical_formula_weight 1794.61
_chemical_name_systematic
; 
 ? 
;
_space_group_IT_number 15
_symmetry_cell_setting monoclinic
_symmetry_space_group_name_Hall '-C 2yc'
_symmetry_space_group_name_H-M 'C 1 2/c 1'
_atom_sites_solution_hydrogens geom
_atom_sites_solution_primary direct
_atom_sites_solution_secondary difmap
_audit_creation_method SHELXL-97
_cell_angle_alpha 90.00
_cell_angle_beta 108.0420(10)
_cell_angle_gamma 90.00
_cell_formula_units_Z 8
_cell_length_a 44.3182(15)
_cell_length_b 14.3574(5)
_cell_length_c 22.1404(8)
_cell_measurement_reflns_used 9895
_cell_measurement_temperature 191(2)
_cell_measurement_theta_max 25.08
_cell_measurement_theta_min 2.33
_cell_volume 13395.1(8)
_computing_cell_refinement 'Bruker SMART'
_computing_data_collection 'Bruker SMART'
_computing_data_reduction 'Bruker SAINT'
_computing_molecular_graphics 'Bruker SHELXTL'
_computing_publication_material 'Bruker SHELXTL'
_computing_structure_refinement 'SHELXL-97 (Sheldrick, 1997)'
_computing_structure_solution 'SHELXS-97 (Sheldrick, 1990)'
_diffrn_ambient_temperature 191(2)
_diffrn_measured_fraction_theta_full 0.998
_diffrn_measured_fraction_theta_max 0.998
_diffrn_measurement_device_type 'CCD area detector'
_diffrn_measurement_method 'phi and omega scans'
_diffrn_radiation_monochromator graphite
_diffrn_radiation_source 'fine-focus sealed tube'
_diffrn_radiation_type MoK\a
_diffrn_radiation_wavelength 0.71073
_diffrn_reflns_av_R_equivalents 0.0402
_diffrn_reflns_av_sigmaI/netI 0.0474
_diffrn_reflns_limit_h_max 48
_diffrn_reflns_limit_h_min -52
_diffrn_reflns_limit_k_max 14
_diffrn_reflns_limit_k_min -17
_diffrn_reflns_limit_l_max 26
_diffrn_reflns_limit_l_min -26
_diffrn_reflns_number 33808
_diffrn_reflns_theta_full 25.09
_diffrn_reflns_theta_max 25.09
_diffrn_reflns_theta_min 1.50
_exptl_absorpt_coefficient_mu 3.407
_exptl_absorpt_correction_T_max 0.5791
_exptl_absorpt_correction_T_min 0.4830
_exptl_absorpt_correction_type multi-scan
_exptl_absorpt_process_details 'SADABS; Bruker, 2000'
_exptl_crystal_colour yellow
_exptl_crystal_density_diffrn 1.780
_exptl_crystal_description block
_exptl_crystal_F_000 7064
_exptl_crystal_size_max 0.25
_exptl_crystal_size_mid 0.21
_exptl_crystal_size_min 0.18
_refine_diff_density_max 2.406
_refine_diff_density_min -1.107
_refine_diff_density_rms 0.155
_refine_ls_extinction_method none
_refine_ls_goodness_of_fit_ref 1.050
_refine_ls_hydrogen_treatment constr
_refine_ls_matrix_type full
_refine_ls_number_parameters 868
_refine_ls_number_reflns 11903
_refine_ls_number_restraints 0
_refine_ls_restrained_S_all 1.050
_refine_ls_R_factor_all 0.0549
_refine_ls_R_factor_gt 0.0387
_refine_ls_shift/su_max 0.019
_refine_ls_shift/su_mean 0.000
_refine_ls_structure_factor_coef Fsqd
_refine_ls_weighting_details 'calc w=1/[\s^2^(Fo^2^)+(0.0690P)^2^+26.5995P] where P=(Fo^2^+2Fc^2^)/3'
_refine_ls_weighting_scheme calc
_refine_ls_wR_factor_gt 0.1087
_refine_ls_wR_factor_ref 0.1209
_reflns_number_gt 9258
_reflns_number_total 11903
_reflns_threshold_expression >2sigma(I)
_cod_data_source_file ic301785v_si_002_1.cif
_cod_data_source_block xuesfm11041802_110424_0m
_cod_database_code 4331321

loop_
_symmetry_equiv_pos_as_xyz
'x, y, z'
'-x, y, -z+1/2'
'x+1/2, y+1/2, z'
'-x+1/2, y+1/2, -z+1/2'
'-x, -y, -z'
'x, -y, z-1/2'
'-x+1/2, -y+1/2, -z'
'x+1/2, -y+1/2, z-1/2'

loop_
_atom_site_label
_atom_site_type_symbol
_atom_site_fract_x
_atom_site_fract_y
_atom_site_fract_z
_atom_site_U_iso_or_equiv
_atom_site_adp_type
_atom_site_occupancy
_atom_site_symmetry_multiplicity
_atom_site_calc_flag
_atom_site_refinement_flags
Dy1 Dy 0.112277(7) 0.42314(2) 0.078642(15) 0.02636(10) Uani 1 1 d .
Dy2 Dy 0.125090(7) 0.21172(2) 0.163403(15) 0.02688(10) Uani 1 1 d .
Dy3 Dy 0.180676(7) 0.39303(2) 0.212425(15) 0.02630(10) Uani 1 1 d .
N1 N 0.06448(14) -0.0158(4) 0.0512(3) 0.0357(14) Uani 1 1 d .
H1 H 0.0482 -0.0314 0.0184 0.043 Uiso 1 1 calc R
N2 N 0.07996(16) -0.0803(4) 0.0958(3) 0.0456(17) Uani 1 1 d .
N3 N 0.02890(14) -0.1513(4) -0.0164(3) 0.0386(15) Uani 1 1 d .
N4 N 0.11094(13) 0.7136(4) 0.0006(2) 0.0294(13) Uani 1 1 d .
H4 H 0.1184 0.7706 0.0089 0.035 Uiso 1 1 calc R
N5 N 0.08726(14) 0.6936(4) -0.0565(3) 0.0353(14) Uani 1 1 d .
N6 N 0.10742(14) 0.8916(4) -0.0341(3) 0.0354(14) Uani 1 1 d .
N7 N 0.25187(13) 0.3118(4) 0.4006(3) 0.0343(14) Uani 1 1 d .
H7 H 0.2598 0.2638 0.4251 0.041 Uiso 1 1 calc R
N8 N 0.26280(15) 0.3989(4) 0.4197(3) 0.0381(15) Uani 1 1 d .
N9 N 0.29311(15) 0.2406(5) 0.5019(3) 0.0429(16) Uani 1 1 d .
N10 N 0.06082(16) 0.5015(5) 0.1226(3) 0.0428(16) Uani 1 1 d .
N11 N 0.07270(15) 0.2227(4) 0.2203(3) 0.0383(15) Uani 1 1 d .
N12 N 0.23202(14) 0.3284(4) 0.1630(3) 0.0366(14) Uani 1 1 d .
N13 N 0.1741(2) 0.1910(6) 0.9920(4) 0.062(2) Uani 1 1 d .
O1 O 0.09832(15) 0.0900(4) 0.1073(3) 0.067(2) Uani 1 1 d .
O2 O 0.09488(11) 0.2670(3) 0.0643(2) 0.0311(11) Uani 1 1 d .
O3 O 0.06932(12) 0.3855(3) -0.0249(2) 0.0415(13) Uani 1 1 d .
O4 O 0.10955(11) 0.5661(3) 0.0318(2) 0.0335(11) Uani 1 1 d .
O5 O 0.15615(10) 0.5085(3) 0.1376(2) 0.0279(10) Uani 1 1 d .
O6 O 0.20710(10) 0.5487(3) 0.2290(2) 0.0333(11) Uani 1 1 d .
O7 O 0.21885(11) 0.3663(3) 0.3093(2) 0.0373(12) Uani 1 1 d .
O8 O 0.16957(10) 0.2485(3) 0.2489(2) 0.0279(10) Uani 1 1 d .
O9 O 0.14607(11) 0.0816(3) 0.2394(2) 0.0360(12) Uani 1 1 d .
O10 O 0.12331(10) 0.3696(3) 0.1826(2) 0.0274(10) Uani 1 1 d .
H10A H 0.1110 0.3935 0.2103 0.033 Uiso 1 1 calc .
O11 O 0.15482(10) 0.3164(3) 0.1199(2) 0.0263(10) Uani 1 1 d .
H11A H 0.1670 0.2923 0.0920 0.032 Uiso 1 1 calc .
O12 O 0.13679(13) 0.4011(4) -0.0034(2) 0.0432(13) Uani 1 1 d .
O13 O 0.16444(14) 0.1244(4) 0.1303(3) 0.0563(16) Uani 1 1 d .
H13A H 0.1762 0.1626 0.1107 0.068 Uiso 1 1 calc .
O14 O 0.16290(12) 0.4778(4) 0.2887(2) 0.0432(13) Uani 1 1 d .
O15 O 0.05824(13) 0.4358(4) 0.0841(3) 0.0540(16) Uani 1 1 d .
O16 O 0.08786(13) 0.5417(4) 0.1415(3) 0.0520(15) Uani 1 1 d .
O17 O 0.03841(15) 0.5282(5) 0.1392(3) 0.0693(19) Uani 1 1 d .
O18 O 0.06854(15) 0.2258(7) 0.1626(3) 0.099(3) Uani 1 1 d .
O19 O 0.10066(13) 0.2125(5) 0.2521(3) 0.0622(19) Uani 1 1 d .
O20 O 0.05049(13) 0.2300(4) 0.2413(3) 0.0564(16) Uani 1 1 d .
O21 O 0.21912(13) 0.4074(4) 0.1527(3) 0.0526(15) Uani 1 1 d .
O22 O 0.22074(13) 0.2737(4) 0.1950(3) 0.0525(15) Uani 1 1 d .
O23 O 0.25424(13) 0.3070(4) 0.1439(3) 0.0537(15) Uani 1 1 d .
O24 O 0.15259(19) 0.2381(5) 0.9555(4) 0.086(2) Uani 1 1 d .
O25 O 0.18880(17) 0.2210(5) 1.0462(3) 0.077(2) Uani 1 1 d .
O26 O 0.18052(19) 0.1150(5) 0.9720(4) 0.088(2) Uani 1 1 d .
O27 O 0.2076(2) 0.5434(8) 0.3969(4) 0.108(3) Uani 1 1 d .
H27A H 0.2187 0.5264 0.3742 0.163 Uiso 1 1 calc R
O28 O 0.0675(4) 0.7597(18) 0.2469(5) 0.344(15) Uani 1 1 d .
O29 O 0.1345(2) 0.8002(7) 0.3243(4) 0.109(3) Uani 1 1 d .
H29 H 0.1440 0.8131 0.3625 0.164 Uiso 1 1 calc R
O30 O 0.02603(18) 0.9277(6) 0.2285(4) 0.086(2) Uani 1 1 d .
H30 H 0.0074 0.9168 0.2283 0.129 Uiso 1 1 calc R
O31 O 0.0928(4) 0.4592(9) 0.2868(5) 0.220(8) Uani 1 1 d .
C1 C 0.06027(16) 0.1413(5) 0.0114(3) 0.0328(16) Uani 1 1 d .
C2 C 0.07152(15) 0.2341(5) 0.0162(3) 0.0274(15) Uani 1 1 d .
C3 C 0.05653(16) 0.2966(5) -0.0343(3) 0.0301(16) Uani 1 1 d .
C4 C 0.03208(19) 0.2696(5) -0.0851(4) 0.0424(19) Uani 1 1 d .
H4A H 0.0223 0.3132 -0.1176 0.051 Uiso 1 1 calc R
C5 C 0.02121(19) 0.1779(6) -0.0899(4) 0.049(2) Uani 1 1 d .
H5 H 0.0044 0.1585 -0.1260 0.059 Uiso 1 1 calc R
C6 C 0.03491(18) 0.1156(5) -0.0420(4) 0.044(2) Uani 1 1 d .
H6 H 0.0270 0.0536 -0.0452 0.053 Uiso 1 1 calc R
C7 C 0.07534(17) 0.0726(5) 0.0600(4) 0.0367(18) Uani 1 1 d .
C8 C 0.0702(2) -0.1651(6) 0.0850(4) 0.047(2) Uani 1 1 d .
H8 H 0.0811 -0.2083 0.1168 0.056 Uiso 1 1 calc R
C9 C 0.04518(17) -0.2064(5) 0.0317(4) 0.0358(17) Uani 1 1 d .
C10 C 0.03901(19) -0.2994(5) 0.0348(4) 0.047(2) Uani 1 1 d .
H10 H 0.0511 -0.3360 0.0697 0.057 Uiso 1 1 calc R
C11 C 0.01473(19) -0.3392(6) -0.0140(5) 0.054(2) Uani 1 1 d .
H11 H 0.0096 -0.4032 -0.0126 0.065 Uiso 1 1 calc R
C12 C -0.00141(19) -0.2853(6) -0.0634(5) 0.058(3) Uani 1 1 d .
H12 H -0.0177 -0.3114 -0.0979 0.069 Uiso 1 1 calc R
C13 C 0.00607(19) -0.1899(6) -0.0632(4) 0.052(2) Uani 1 1 d .
H13 H -0.0056 -0.1521 -0.0977 0.062 Uiso 1 1 calc R
C14 C 0.0530(2) 0.4535(6) -0.0700(4) 0.070(3) Uani 1 1 d .
H14A H 0.0526 0.4338 -0.1126 0.105 Uiso 1 1 calc R
H14B H 0.0640 0.5134 -0.0599 0.105 Uiso 1 1 calc R
H14C H 0.0313 0.4601 -0.0685 0.105 Uiso 1 1 calc R
C15 C 0.14913(15) 0.6682(5) 0.0998(3) 0.0295(15) Uani 1 1 d .
C16 C 0.16477(15) 0.5970(4) 0.1412(3) 0.0252(14) Uani 1 1 d .
C17 C 0.19245(15) 0.6223(4) 0.1906(3) 0.0255(14) Uani 1 1 d .
C18 C 0.20343(17) 0.7130(5) 0.1991(3) 0.0342(17) Uani 1 1 d .
H18 H 0.2222 0.7282 0.2322 0.041 Uiso 1 1 calc R
C19 C 0.18655(18) 0.7810(5) 0.1585(4) 0.0393(19) Uani 1 1 d .
H19 H 0.1935 0.8439 0.1648 0.047 Uiso 1 1 calc R
C20 C 0.16025(17) 0.7601(5) 0.1099(3) 0.0338(17) Uani 1 1 d .
H20 H 0.1492 0.8082 0.0823 0.041 Uiso 1 1 calc R
C21 C 0.12217(15) 0.6447(5) 0.0427(3) 0.0285(15) Uani 1 1 d .
C22 C 0.07690(17) 0.7631(5) -0.0935(3) 0.0368(17) Uani 1 1 d .
H22 H 0.0607 0.7479 -0.1317 0.044 Uiso 1 1 calc R
C23 C 0.08578(16) 0.8627(5) -0.0870(3) 0.0317(16) Uani 1 1 d .
C24 C 0.07113(19) 0.9221(5) -0.1371(4) 0.0413(19) Uani 1 1 d .
H24 H 0.0557 0.8993 -0.1743 0.050 Uiso 1 1 calc R
C25 C 0.0794(2) 1.0142(6) -0.1316(4) 0.052(2) Uani 1 1 d .
H25 H 0.0697 1.0566 -0.1649 0.062 Uiso 1 1 calc R
C26 C 0.1013(2) 1.0436(6) -0.0792(4) 0.051(2) Uani 1 1 d .
H26 H 0.1075 1.1071 -0.0753 0.061 Uiso 1 1 calc R
C27 C 0.11495(18) 0.9819(5) -0.0304(4) 0.0419(19) Uani 1 1 d .
H27 H 0.1302 1.0046 0.0070 0.050 Uiso 1 1 calc R
C28 C 0.23838(17) 0.5671(5) 0.2737(4) 0.0412(19) Uani 1 1 d .
H28A H 0.2529 0.5853 0.2503 0.062 Uiso 1 1 calc R
H28B H 0.2464 0.5108 0.2985 0.062 Uiso 1 1 calc R
H28C H 0.2369 0.6176 0.3024 0.062 Uiso 1 1 calc R
C29 C 0.21760(16) 0.2015(5) 0.3311(3) 0.0284(15) Uani 1 1 d .
C30 C 0.18801(15) 0.1832(4) 0.2867(3) 0.0230(14) Uani 1 1 d .
C31 C 0.17637(16) 0.0913(5) 0.2821(3) 0.0284(15) Uani 1 1 d .
C32 C 0.19311(17) 0.0201(5) 0.3179(3) 0.0362(17) Uani 1 1 d .
H32 H 0.1844 -0.0409 0.3142 0.043 Uiso 1 1 calc R
C33 C 0.22322(17) 0.0383(5) 0.3601(3) 0.0369(17) Uani 1 1 d .
H33 H 0.2355 -0.0113 0.3838 0.044 Uiso 1 1 calc R
C34 C 0.23517(16) 0.1268(5) 0.3675(3) 0.0333(17) Uani 1 1 d .
H34 H 0.2554 0.1384 0.3974 0.040 Uiso 1 1 calc R
C35 C 0.22922(16) 0.2980(5) 0.3448(3) 0.0314(16) Uani 1 1 d .
C36 C 0.28545(17) 0.4036(5) 0.4720(3) 0.0383(18) Uani 1 1 d .
H36 H 0.2926 0.4649 0.4851 0.046 Uiso 1 1 calc R
C37 C 0.30241(16) 0.3284(6) 0.5155(3) 0.0360(17) Uani 1 1 d .
C38 C 0.32801(17) 0.3538(6) 0.5681(3) 0.0394(18) Uani 1 1 d .
H38 H 0.3335 0.4175 0.5769 0.047 Uiso 1 1 calc R
C39 C 0.34477(19) 0.2857(7) 0.6062(4) 0.051(2) Uani 1 1 d .
H39 H 0.3628 0.3009 0.6413 0.061 Uiso 1 1 calc R
C40 C 0.3358(2) 0.1968(8) 0.5941(4) 0.059(3) Uani 1 1 d .
H40 H 0.3472 0.1488 0.6212 0.071 Uiso 1 1 calc R
C41 C 0.30989(19) 0.1747(7) 0.5417(4) 0.054(2) Uani 1 1 d .
H41 H 0.3038 0.1113 0.5338 0.065 Uiso 1 1 calc R
C42 C 0.1292(2) -0.0027(6) 0.2440(4) 0.054(2) Uani 1 1 d .
H42A H 0.1394 -0.0559 0.2309 0.081 Uiso 1 1 calc R
H42B H 0.1072 0.0022 0.2163 0.081 Uiso 1 1 calc R
H42C H 0.1294 -0.0115 0.2881 0.081 Uiso 1 1 calc R
C43 C 0.1290(5) 0.4398(12) -0.0665(7) 0.054(5) Uani 0.50 1 d P
H43A H 0.1199 0.5020 -0.0668 0.081 Uiso 0.50 1 calc PR
H43B H 0.1136 0.3995 -0.0963 0.081 Uiso 0.50 1 calc PR
H43C H 0.1483 0.4442 -0.0791 0.081 Uiso 0.50 1 calc PR
C43' C 0.1607(5) 0.4635(14) -0.0105(12) 0.079(7) Uani 0.50 1 d P
H43D H 0.1651 0.4500 -0.0503 0.118 Uiso 0.50 1 calc PR
H43E H 0.1801 0.4554 0.0253 0.118 Uiso 0.50 1 calc PR
H43F H 0.1532 0.5279 -0.0111 0.118 Uiso 0.50 1 calc PR
C44 C 0.1737(2) 0.0290(6) 0.1336(4) 0.059(3) Uani 1 1 d .
H44A H 0.1872 0.0146 0.1768 0.088 Uiso 1 1 calc R
H44B H 0.1856 0.0176 0.1037 0.088 Uiso 1 1 calc R
H44C H 0.1548 -0.0106 0.1227 0.088 Uiso 1 1 calc R
C45 C 0.2221(3) 0.6126(7) 0.4343(5) 0.072(3) Uani 1 1 d .
H45A H 0.2073 0.6649 0.4298 0.108 Uiso 1 1 calc R
H45B H 0.2405 0.6327 0.4221 0.108 Uiso 1 1 calc R
H45C H 0.2290 0.5915 0.4785 0.108 Uiso 1 1 calc R
C46 C 0.1545(3) 0.7465(10) 0.2994(6) 0.116(5) Uani 1 1 d .
H46A H 0.1766 0.7551 0.3257 0.173 Uiso 1 1 calc R
H46B H 0.1520 0.7665 0.2558 0.173 Uiso 1 1 calc R
H46C H 0.1487 0.6806 0.2994 0.173 Uiso 1 1 calc R
C47 C 0.0260(3) 1.0059(8) 0.1880(5) 0.102(5) Uani 1 1 d .
H47A H 0.0095 1.0500 0.1898 0.153 Uiso 1 1 calc R
H47B H 0.0219 0.9841 0.1442 0.153 Uiso 1 1 calc R
H47C H 0.0468 1.0368 0.2022 0.153 Uiso 1 1 calc R

loop_
_atom_site_aniso_label
_atom_site_aniso_U_11
_atom_site_aniso_U_22
_atom_site_aniso_U_33
_atom_site_aniso_U_23
_atom_site_aniso_U_13
_atom_site_aniso_U_12
Dy1 0.02800(18) 0.02002(18) 0.02582(17) 0.00317(13) 0.00068(13) -0.00163(12)
Dy2 0.02817(18) 0.02009(18) 0.02672(18) 0.00279(13) 0.00023(14) -0.00185(12)
Dy3 0.02651(18) 0.01934(17) 0.02743(18) 0.00416(13) 0.00017(13) -0.00094(12)
N1 0.041(4) 0.027(3) 0.033(3) -0.001(3) 0.001(3) -0.002(3)
N2 0.056(4) 0.031(4) 0.038(4) -0.001(3) -0.004(3) -0.007(3)
N3 0.037(4) 0.026(3) 0.048(4) -0.001(3) 0.006(3) -0.005(3)
N4 0.038(3) 0.023(3) 0.024(3) 0.003(2) 0.005(3) 0.001(2)
N5 0.042(4) 0.031(3) 0.026(3) 0.001(3) 0.002(3) -0.002(3)
N6 0.037(3) 0.030(3) 0.039(3) 0.009(3) 0.012(3) 0.005(3)
N7 0.031(3) 0.029(3) 0.035(3) 0.007(3) -0.001(3) 0.000(3)
N8 0.042(4) 0.026(3) 0.036(3) -0.004(3) -0.003(3) -0.004(3)
N9 0.045(4) 0.041(4) 0.035(3) 0.008(3) 0.000(3) -0.002(3)
N10 0.044(4) 0.037(4) 0.048(4) 0.017(3) 0.015(3) 0.014(3)
N11 0.037(4) 0.045(4) 0.030(3) 0.010(3) 0.007(3) -0.003(3)
N12 0.031(3) 0.037(4) 0.040(4) -0.003(3) 0.007(3) -0.005(3)
N13 0.071(6) 0.047(5) 0.069(6) 0.014(4) 0.023(5) -0.011(4)
O1 0.079(4) 0.023(3) 0.059(4) -0.001(3) -0.037(3) -0.006(3)
O2 0.035(3) 0.028(3) 0.026(2) 0.001(2) 0.002(2) -0.005(2)
O3 0.048(3) 0.030(3) 0.033(3) 0.009(2) -0.005(2) -0.008(2)
O4 0.038(3) 0.020(3) 0.034(3) 0.004(2) -0.002(2) -0.003(2)
O5 0.026(2) 0.022(2) 0.031(2) 0.005(2) 0.001(2) -0.0024(19)
O6 0.029(3) 0.029(3) 0.032(3) 0.005(2) -0.006(2) -0.003(2)
O7 0.043(3) 0.024(3) 0.033(3) 0.009(2) -0.006(2) -0.002(2)
O8 0.030(3) 0.018(2) 0.030(2) 0.005(2) 0.002(2) -0.0011(19)
O9 0.039(3) 0.024(3) 0.036(3) 0.002(2) 0.000(2) -0.009(2)
O10 0.029(2) 0.023(2) 0.026(2) 0.0005(19) 0.004(2) -0.0009(19)
O11 0.026(2) 0.023(2) 0.029(2) 0.004(2) 0.008(2) 0.0012(19)
O12 0.050(3) 0.046(3) 0.037(3) 0.014(3) 0.019(3) 0.005(3)
O13 0.077(4) 0.029(3) 0.080(4) 0.012(3) 0.049(4) 0.018(3)
O14 0.048(3) 0.036(3) 0.044(3) -0.006(2) 0.012(3) -0.004(2)
O15 0.042(3) 0.046(4) 0.072(4) -0.018(3) 0.014(3) -0.006(3)
O16 0.050(4) 0.037(3) 0.062(4) -0.002(3) 0.007(3) 0.004(3)
O17 0.066(4) 0.073(5) 0.084(5) 0.009(4) 0.045(4) 0.018(4)
O18 0.038(4) 0.220(10) 0.036(4) 0.005(5) 0.009(3) -0.020(5)
O19 0.037(3) 0.110(6) 0.035(3) 0.015(3) 0.005(3) 0.012(3)
O20 0.046(3) 0.070(4) 0.060(4) 0.010(3) 0.027(3) 0.004(3)
O21 0.053(4) 0.029(3) 0.083(4) 0.005(3) 0.031(3) -0.002(3)
O22 0.048(3) 0.056(4) 0.057(4) 0.026(3) 0.021(3) 0.017(3)
O23 0.045(3) 0.056(4) 0.069(4) 0.006(3) 0.032(3) 0.009(3)
O24 0.105(6) 0.053(5) 0.085(5) -0.009(4) 0.009(5) 0.006(4)
O25 0.078(5) 0.102(6) 0.055(4) -0.024(4) 0.026(4) -0.013(4)
O26 0.099(6) 0.053(5) 0.105(6) -0.008(4) 0.021(5) 0.020(4)
O27 0.107(7) 0.141(8) 0.063(5) -0.021(5) 0.006(5) -0.060(6)
O28 0.28(2) 0.67(4) 0.075(8) 0.013(15) 0.035(10) 0.28(2)
O29 0.138(8) 0.108(7) 0.095(6) 0.016(6) 0.055(6) 0.055(6)
O30 0.080(5) 0.088(6) 0.076(5) -0.010(4) 0.002(4) 0.007(4)
O31 0.352(18) 0.161(11) 0.082(7) -0.063(7) -0.029(9) 0.148(12)
C1 0.031(4) 0.026(4) 0.037(4) 0.000(3) 0.004(3) 0.001(3)
C2 0.028(4) 0.027(4) 0.026(3) -0.004(3) 0.007(3) -0.002(3)
C3 0.033(4) 0.027(4) 0.029(4) -0.001(3) 0.008(3) -0.004(3)
C4 0.050(5) 0.033(4) 0.033(4) 0.003(3) -0.002(4) 0.002(4)
C5 0.043(5) 0.042(5) 0.046(5) -0.010(4) -0.009(4) -0.006(4)
C6 0.045(5) 0.032(4) 0.044(5) -0.010(4) -0.002(4) -0.002(3)
C7 0.034(4) 0.026(4) 0.045(4) -0.005(3) 0.005(4) -0.003(3)
C8 0.063(5) 0.035(5) 0.037(4) 0.006(4) 0.004(4) 0.000(4)
C9 0.034(4) 0.033(4) 0.039(4) -0.004(3) 0.010(3) -0.005(3)
C10 0.044(5) 0.034(5) 0.063(5) 0.008(4) 0.015(4) 0.000(4)
C11 0.046(5) 0.026(4) 0.088(7) -0.006(4) 0.016(5) -0.011(4)
C12 0.032(4) 0.057(6) 0.073(6) -0.013(5) 0.002(4) -0.019(4)
C13 0.043(5) 0.045(5) 0.057(5) 0.004(4) 0.001(4) -0.009(4)
C14 0.090(7) 0.042(5) 0.046(5) 0.021(4) -0.024(5) -0.014(5)
C15 0.027(4) 0.029(4) 0.031(4) 0.006(3) 0.007(3) 0.003(3)
C16 0.026(3) 0.019(3) 0.029(4) 0.006(3) 0.007(3) 0.001(3)
C17 0.027(3) 0.024(4) 0.023(3) 0.003(3) 0.004(3) 0.000(3)
C18 0.035(4) 0.023(4) 0.038(4) 0.001(3) 0.003(3) -0.002(3)
C19 0.049(5) 0.017(4) 0.045(4) 0.003(3) 0.004(4) -0.003(3)
C20 0.039(4) 0.018(4) 0.038(4) 0.005(3) 0.004(3) -0.003(3)
C21 0.029(4) 0.020(4) 0.032(4) 0.002(3) 0.002(3) 0.003(3)
C22 0.041(4) 0.038(4) 0.026(4) 0.007(3) 0.003(3) 0.005(3)
C23 0.035(4) 0.031(4) 0.030(4) 0.002(3) 0.011(3) 0.009(3)
C24 0.053(5) 0.035(4) 0.031(4) 0.013(3) 0.005(4) 0.013(4)
C25 0.069(6) 0.039(5) 0.046(5) 0.020(4) 0.016(5) 0.017(4)
C26 0.071(6) 0.034(5) 0.052(5) 0.016(4) 0.027(5) 0.000(4)
C27 0.043(5) 0.035(5) 0.045(4) 0.004(4) 0.010(4) -0.003(3)
C28 0.036(4) 0.036(4) 0.039(4) 0.008(3) -0.008(3) -0.005(3)
C29 0.030(4) 0.028(4) 0.026(3) 0.004(3) 0.006(3) 0.005(3)
C30 0.030(4) 0.018(3) 0.021(3) 0.003(3) 0.009(3) 0.002(3)
C31 0.030(4) 0.026(4) 0.026(3) 0.002(3) 0.003(3) 0.000(3)
C32 0.050(5) 0.022(4) 0.033(4) 0.002(3) 0.008(4) -0.004(3)
C33 0.044(4) 0.030(4) 0.032(4) 0.007(3) 0.006(3) 0.011(3)
C34 0.029(4) 0.034(4) 0.030(4) 0.005(3) 0.000(3) 0.010(3)
C35 0.029(4) 0.032(4) 0.030(4) 0.001(3) 0.005(3) 0.001(3)
C36 0.039(4) 0.036(4) 0.031(4) -0.004(3) -0.002(3) -0.009(3)
C37 0.030(4) 0.048(5) 0.030(4) 0.002(3) 0.011(3) -0.001(3)
C38 0.032(4) 0.060(5) 0.023(4) -0.004(4) 0.004(3) -0.002(4)
C39 0.037(5) 0.077(7) 0.034(4) -0.001(4) 0.006(4) -0.006(4)
C40 0.049(5) 0.088(8) 0.041(5) 0.023(5) 0.014(4) 0.028(5)
C41 0.049(5) 0.061(6) 0.045(5) 0.017(4) 0.005(4) 0.010(4)
C42 0.056(5) 0.044(5) 0.054(5) 0.011(4) 0.004(4) -0.019(4)
C43 0.091(14) 0.048(11) 0.029(8) 0.016(8) 0.029(9) 0.023(10)
C43' 0.075(14) 0.066(14) 0.13(2) 0.023(14) 0.081(15) 0.007(11)
C44 0.075(6) 0.054(6) 0.041(5) -0.005(4) 0.010(4) 0.029(5)
C45 0.084(8) 0.069(7) 0.061(6) -0.009(5) 0.018(6) 0.011(6)
C46 0.158(14) 0.107(11) 0.106(10) 0.016(9) 0.076(10) 0.046(10)
C47 0.169(13) 0.057(7) 0.065(7) 0.000(6) 0.012(8) -0.016(8)

loop_
_atom_type_symbol
_atom_type_description
_atom_type_scat_dispersion_real
_atom_type_scat_dispersion_imag
_atom_type_scat_source
C C 0.0033 0.0016 'International Tables Vol C Tables 4.2.6.8 and 6.1.1.4'
H H 0.0000 0.0000 'International Tables Vol C Tables 4.2.6.8 and 6.1.1.4'
N N 0.0061 0.0033 'International Tables Vol C Tables 4.2.6.8 and 6.1.1.4'
O O 0.0106 0.0060 'International Tables Vol C Tables 4.2.6.8 and 6.1.1.4'
Dy Dy -0.1892 4.4098 'International Tables Vol C Tables 4.2.6.8 and 6.1.1.4'

loop_
_geom_angle_atom_site_label_1
_geom_angle_atom_site_label_2
_geom_angle_atom_site_label_3
_geom_angle
O4 Dy1 O5 72.49(15)
O4 Dy1 O10 135.25(16)
O5 Dy1 O10 74.75(15)
O4 Dy1 O2 145.32(15)
O5 Dy1 O2 139.24(15)
O10 Dy1 O2 77.26(15)
O4 Dy1 O11 132.54(16)
O5 Dy1 O11 72.48(15)
O10 Dy1 O11 60.64(15)
O2 Dy1 O11 68.11(15)
O4 Dy1 O12 75.40(18)
O5 Dy1 O12 89.90(17)
O10 Dy1 O12 134.10(16)
O2 Dy1 O12 88.76(17)
O11 Dy1 O12 73.54(16)
O4 Dy1 O15 92.34(19)
O5 Dy1 O15 126.53(18)
O10 Dy1 O15 83.38(19)
O2 Dy1 O15 78.05(18)
O11 Dy1 O15 134.51(18)
O12 Dy1 O15 136.49(19)
O4 Dy1 O3 82.06(15)
O5 Dy1 O3 151.60(15)
O10 Dy1 O3 133.59(15)
O2 Dy1 O3 63.54(15)
O11 Dy1 O3 119.47(16)
O12 Dy1 O3 71.27(18)
O15 Dy1 O3 65.69(19)
O4 Dy1 O16 71.76(18)
O5 Dy1 O16 76.81(17)
O10 Dy1 O16 71.73(17)
O2 Dy1 O16 121.00(18)
O11 Dy1 O16 128.26(16)
O12 Dy1 O16 146.94(18)
O15 Dy1 O16 49.93(18)
O3 Dy1 O16 107.35(18)
O1 Dy2 O10 144.92(18)
O1 Dy2 O2 72.18(18)
O10 Dy2 O2 78.28(15)
O1 Dy2 O8 142.24(17)
O10 Dy2 O8 72.37(15)
O2 Dy2 O8 141.53(15)
O1 Dy2 O11 121.8(2)
O10 Dy2 O11 60.77(15)
O2 Dy2 O11 68.50(15)
O8 Dy2 O11 75.61(15)
O1 Dy2 O13 74.9(2)
O10 Dy2 O13 128.89(18)
O2 Dy2 O13 98.50(19)
O8 Dy2 O13 81.77(19)
O11 Dy2 O13 70.56(17)
O1 Dy2 O9 79.28(17)
O10 Dy2 O9 129.60(15)
O2 Dy2 O9 151.28(15)
O8 Dy2 O9 64.98(14)
O11 Dy2 O9 127.33(15)
O13 Dy2 O9 70.47(18)
O1 Dy2 O18 72.8(3)
O10 Dy2 O18 80.3(2)
O2 Dy2 O18 71.61(19)
O8 Dy2 O18 125.37(19)
O11 Dy2 O18 128.4(2)
O13 Dy2 O18 147.7(3)
O9 Dy2 O18 103.2(2)
O1 Dy2 O19 98.8(3)
O10 Dy2 O19 78.7(2)
O2 Dy2 O19 118.24(17)
O8 Dy2 O19 79.95(17)
O11 Dy2 O19 137.31(19)
O13 Dy2 O19 139.20(19)
O9 Dy2 O19 68.76(19)
O18 Dy2 O19 48.36(18)
O11 Dy3 O7 140.07(16)
O11 Dy3 O8 77.41(15)
O7 Dy3 O8 72.78(15)
O11 Dy3 O5 73.47(15)
O7 Dy3 O5 144.40(16)
O8 Dy3 O5 140.14(14)
O11 Dy3 O14 133.48(16)
O7 Dy3 O14 74.81(18)
O8 Dy3 O14 93.29(17)
O5 Dy3 O14 87.57(17)
O11 Dy3 O10 60.16(15)
O7 Dy3 O10 128.91(16)
O8 Dy3 O10 69.99(15)
O5 Dy3 O10 72.09(15)
O14 Dy3 O10 73.73(16)
O11 Dy3 O21 78.37(18)
O7 Dy3 O21 94.7(2)
O8 Dy3 O21 120.95(17)
O5 Dy3 O21 78.98(17)
O14 Dy3 O21 139.91(18)
O10 Dy3 O21 134.39(18)
O11 Dy3 O6 129.94(15)
O7 Dy3 O6 80.66(15)
O8 Dy3 O6 152.21(14)
O5 Dy3 O6 64.34(14)
O14 Dy3 O6 71.59(17)
O10 Dy3 O6 124.35(15)
O21 Dy3 O6 68.52(17)
O11 Dy3 O22 74.02(17)
O7 Dy3 O22 71.90(18)
O8 Dy3 O22 71.95(17)
O5 Dy3 O22 123.37(17)
O14 Dy3 O22 146.28(17)
O10 Dy3 O22 125.05(17)
O21 Dy3 O22 49.77(17)
O6 Dy3 O22 107.64(17)
C7 N1 N2 117.0(6)
C7 N1 H1 121.5
N2 N1 H1 121.5
C8 N2 N1 116.1(6)
C13 N3 C9 117.8(6)
C21 N4 N5 119.2(5)
C21 N4 H4 120.4
N5 N4 H4 120.4
C22 N5 N4 116.0(6)
C23 N6 C27 117.2(6)
C35 N7 N8 120.9(6)
C35 N7 H7 119.5
N8 N7 H7 119.5
C36 N8 N7 115.8(6)
C37 N9 C41 116.5(7)
O17 N10 O15 122.0(7)
O17 N10 O16 121.8(7)
O15 N10 O16 116.2(6)
O20 N11 O19 125.6(6)
O20 N11 O18 120.9(7)
O19 N11 O18 113.5(7)
O23 N12 O21 122.1(7)
O23 N12 O22 122.6(7)
O21 N12 O22 115.2(6)
O24 N13 O26 117.4(9)
O24 N13 O25 120.3(9)
O26 N13 O25 122.3(9)
C7 O1 Dy2 140.9(5)
C2 O2 Dy2 135.7(4)
C2 O2 Dy1 126.1(4)
Dy2 O2 Dy1 97.35(16)
C3 O3 C14 115.5(5)
C3 O3 Dy1 119.2(4)
C14 O3 Dy1 124.2(4)
C21 O4 Dy1 139.9(4)
C16 O5 Dy1 135.7(4)
C16 O5 Dy3 124.8(4)
Dy1 O5 Dy3 98.45(16)
C17 O6 C28 116.4(5)
C17 O6 Dy3 118.9(4)
C28 O6 Dy3 124.5(4)
C35 O7 Dy3 137.1(4)
C30 O8 Dy2 122.9(4)
C30 O8 Dy3 132.9(4)
Dy2 O8 Dy3 97.85(15)
C31 O9 C42 116.7(5)
C31 O9 Dy2 117.7(4)
C42 O9 Dy2 125.6(4)
Dy2 O10 Dy1 98.68(16)
Dy2 O10 Dy3 95.33(16)
Dy1 O10 Dy3 95.97(16)
Dy2 O10 H10A 120.4
Dy1 O10 H10A 120.4
Dy3 O10 H10A 120.4
Dy3 O11 Dy1 98.70(16)
Dy3 O11 Dy2 97.30(16)
Dy1 O11 Dy2 95.14(15)
Dy3 O11 H11A 120.1
Dy1 O11 H11A 120.1
Dy2 O11 H11A 120.1
C43' O12 C43 67.5(12)
C43' O12 Dy1 121.4(10)
C43 O12 Dy1 130.6(8)
C44 O13 Dy2 134.5(5)
C44 O13 H13A 112.8
Dy2 O13 H13A 112.7
N10 O15 Dy1 101.9(4)
N10 O16 Dy1 91.8(4)
N11 O18 Dy2 99.3(5)
N11 O19 Dy2 98.8(4)
N12 O21 Dy3 100.2(4)
N12 O22 Dy3 94.7(4)
C45 O27 H27A 109.5
C46 O29 H29 109.5
C47 O30 H30 109.5
C6 C1 C2 118.8(6)
C6 C1 C7 120.5(7)
C2 C1 C7 120.7(6)
O2 C2 C1 124.5(6)
O2 C2 C3 117.7(6)
C1 C2 C3 117.7(6)
C4 C3 O3 124.9(6)
C4 C3 C2 122.1(6)
O3 C3 C2 113.0(5)
C3 C4 C5 120.0(7)
C3 C4 H4A 120.0
C5 C4 H4A 120.0
C6 C5 C4 119.8(7)
C6 C5 H5 120.1
C4 C5 H5 120.1
C5 C6 C1 121.6(7)
C5 C6 H6 119.2
C1 C6 H6 119.2
O1 C7 N1 118.3(7)
O1 C7 C1 123.7(7)
N1 C7 C1 117.9(6)
N2 C8 C9 131.0(7)
N2 C8 H8 114.5
C9 C8 H8 114.5
N3 C9 C10 123.2(7)
N3 C9 C8 119.0(6)
C10 C9 C8 117.8(7)
C9 C10 C11 118.7(8)
C9 C10 H10 120.6
C11 C10 H10 120.6
C12 C11 C10 118.8(7)
C12 C11 H11 120.6
C10 C11 H11 120.6
C11 C12 C13 119.3(8)
C11 C12 H12 120.3
C13 C12 H12 120.3
N3 C13 C12 122.1(8)
N3 C13 H13 119.0
C12 C13 H13 119.0
O3 C14 H14A 109.5
O3 C14 H14B 109.5
H14A C14 H14B 109.5
O3 C14 H14C 109.5
H14A C14 H14C 109.5
H14B C14 H14C 109.5
C20 C15 C16 120.2(6)
C20 C15 C21 119.9(6)
C16 C15 C21 119.7(6)
O5 C16 C15 125.8(6)
O5 C16 C17 117.4(5)
C15 C16 C17 116.9(6)
C18 C17 O6 123.8(6)
C18 C17 C16 122.2(6)
O6 C17 C16 114.0(5)
C19 C18 C17 118.8(6)
C19 C18 H18 120.6
C17 C18 H18 120.6
C20 C19 C18 121.4(7)
C20 C19 H19 119.3
C18 C19 H19 119.3
C19 C20 C15 120.6(6)
C19 C20 H20 119.7
C15 C20 H20 119.7
O4 C21 N4 118.9(6)
O4 C21 C15 124.3(6)
N4 C21 C15 116.8(6)
N5 C22 C23 131.2(7)
N5 C22 H22 114.4
C23 C22 H22 114.4
N6 C23 C24 122.8(7)
N6 C23 C22 119.1(6)
C24 C23 C22 118.2(6)
C25 C24 C23 118.5(7)
C25 C24 H24 120.8
C23 C24 H24 120.8
C26 C25 C24 119.2(7)
C26 C25 H25 120.4
C24 C25 H25 120.4
C25 C26 C27 120.3(8)
C25 C26 H26 119.9
C27 C26 H26 119.9
N6 C27 C26 122.1(8)
N6 C27 H27 118.9
C26 C27 H27 118.9
O6 C28 H28A 109.5
O6 C28 H28B 109.5
H28A C28 H28B 109.5
O6 C28 H28C 109.5
H28A C28 H28C 109.5
H28B C28 H28C 109.5
C30 C29 C34 119.1(6)
C30 C29 C35 120.8(6)
C34 C29 C35 119.8(6)
O8 C30 C29 124.1(6)
O8 C30 C31 117.9(5)
C29 C30 C31 118.0(6)
C32 C31 O9 123.9(6)
C32 C31 C30 122.6(6)
O9 C31 C30 113.5(5)
C31 C32 C33 118.9(7)
C31 C32 H32 120.5
C33 C32 H32 120.5
C34 C33 C32 120.6(6)
C34 C33 H33 119.7
C32 C33 H33 119.7
C33 C34 C29 120.7(6)
C33 C34 H34 119.7
C29 C34 H34 119.7
O7 C35 N7 119.1(6)
O7 C35 C29 124.7(6)
N7 C35 C29 116.2(6)
N8 C36 C37 130.2(7)
N8 C36 H36 114.9
C37 C36 H36 114.9
N9 C37 C38 123.4(7)
N9 C37 C36 118.8(6)
C38 C37 C36 117.8(7)
C39 C38 C37 118.5(8)
C39 C38 H38 120.8
C37 C38 H38 120.8
C40 C39 C38 119.5(8)
C40 C39 H39 120.2
C38 C39 H39 120.2
C39 C40 C41 120.0(8)
C39 C40 H40 120.0
C41 C40 H40 120.0
N9 C41 C40 122.0(9)
N9 C41 H41 119.0
C40 C41 H41 119.0
O9 C42 H42A 109.5
O9 C42 H42B 109.5
H42A C42 H42B 109.5
O9 C42 H42C 109.5
H42A C42 H42C 109.5
H42B C42 H42C 109.5
O12 C43 H43A 109.5
O12 C43 H43B 109.5
H43A C43 H43B 109.5
O12 C43 H43C 109.5
H43A C43 H43C 109.5
H43B C43 H43C 109.5
O12 C43' H43D 109.5
O12 C43' H43E 109.5
H43D C43' H43E 109.5
O12 C43' H43F 109.5
H43D C43' H43F 109.5
H43E C43' H43F 109.5
O13 C44 H44A 109.5
O13 C44 H44B 109.5
H44A C44 H44B 109.5
O13 C44 H44C 109.5
H44A C44 H44C 109.5
H44B C44 H44C 109.5
O27 C45 H45A 109.5
O27 C45 H45B 109.5
H45A C45 H45B 109.5
O27 C45 H45C 109.5
H45A C45 H45C 109.5
H45B C45 H45C 109.5
O29 C46 H46A 109.5
O29 C46 H46B 109.5
H46A C46 H46B 109.5
O29 C46 H46C 109.5
H46A C46 H46C 109.5
H46B C46 H46C 109.5
O30 C47 H47A 109.5
O30 C47 H47B 109.5
H47A C47 H47B 109.5
O30 C47 H47C 109.5
H47A C47 H47C 109.5
H47B C47 H47C 109.5

loop_
_geom_bond_atom_site_label_1
_geom_bond_atom_site_label_2
_geom_bond_distance
Dy1 O4 2.286(4)
Dy1 O5 2.327(4)
Dy1 O10 2.330(4)
Dy1 O2 2.360(4)
Dy1 O11 2.381(4)
Dy1 O12 2.410(5)
Dy1 O15 2.441(6)
Dy1 O3 2.543(5)
Dy1 O16 2.634(6)
Dy2 O1 2.256(5)
Dy2 O10 2.312(4)
Dy2 O2 2.328(4)
Dy2 O8 2.332(4)
Dy2 O11 2.389(4)
Dy2 O13 2.437(5)
Dy2 O9 2.493(5)
Dy2 O18 2.509(6)
Dy2 O19 2.520(6)
Dy3 O11 2.295(4)
Dy3 O7 2.315(4)
Dy3 O8 2.333(4)
Dy3 O5 2.358(4)
Dy3 O14 2.403(5)
Dy3 O10 2.444(4)
Dy3 O21 2.468(6)
Dy3 O6 2.497(5)
Dy3 O22 2.581(6)
N1 C7 1.350(9)
N1 N2 1.372(8)
N1 H1 0.8800
N2 C8 1.288(10)
N3 C13 1.325(9)
N3 C9 1.343(9)
N4 C21 1.344(8)
N4 N5 1.400(7)
N4 H4 0.8800
N5 C22 1.282(9)
N6 C23 1.330(9)
N6 C27 1.335(9)
N7 C35 1.344(8)
N7 N8 1.360(8)
N7 H7 0.8800
N8 C36 1.278(9)
N9 C37 1.331(10)
N9 C41 1.349(10)
N10 O17 1.223(8)
N10 O15 1.254(8)
N10 O16 1.278(8)
N11 O20 1.216(8)
N11 O19 1.230(7)
N11 O18 1.234(8)
N12 O23 1.225(8)
N12 O21 1.259(8)
N12 O22 1.260(8)
N13 O24 1.240(10)
N13 O26 1.244(10)
N13 O25 1.252(10)
O1 C7 1.239(8)
O2 C2 1.320(7)
O3 C3 1.387(8)
O3 C14 1.423(9)
O4 C21 1.250(8)
O5 C16 1.322(7)
O6 C17 1.386(7)
O6 C28 1.457(8)
O7 C35 1.252(8)
O8 C30 1.351(7)
O9 C31 1.389(8)
O9 C42 1.444(9)
O10 H10A 1.0000
O11 H11A 1.0000
O12 C43' 1.432(18)
O12 C43 1.441(15)
O13 C44 1.425(9)
O13 H13A 0.9500
O27 C45 1.324(11)
O27 H27A 0.8400
O29 C46 1.409(13)
O29 H29 0.8400
O30 C47 1.438(13)
O30 H30 0.8400
C1 C6 1.406(9)
C1 C2 1.415(9)
C1 C7 1.460(10)
C2 C3 1.426(9)
C3 C4 1.355(9)
C4 C5 1.396(11)
C4 H4A 0.9500
C5 C6 1.376(11)
C5 H5 0.9500
C6 H6 0.9500
C8 C9 1.471(10)
C8 H8 0.9500
C9 C10 1.369(10)
C10 C11 1.391(11)
C10 H10 0.9500
C11 C12 1.349(12)
C11 H11 0.9500
C12 C13 1.408(12)
C12 H12 0.9500
C13 H13 0.9500
C14 H14A 0.9800
C14 H14B 0.9800
C14 H14C 0.9800
C15 C20 1.403(9)
C15 C16 1.404(9)
C15 C21 1.485(9)
C16 C17 1.414(9)
C17 C18 1.382(9)
C18 C19 1.381(9)
C18 H18 0.9500
C19 C20 1.353(9)
C19 H19 0.9500
C20 H20 0.9500
C22 C23 1.478(10)
C22 H22 0.9500
C23 C24 1.391(9)
C24 C25 1.367(11)
C24 H24 0.9500
C25 C26 1.328(12)
C25 H25 0.9500
C26 C27 1.384(10)
C26 H26 0.9500
C27 H27 0.9500
C28 H28A 0.9800
C28 H28B 0.9800
C28 H28C 0.9800
C29 C30 1.399(9)
C29 C34 1.421(9)
C29 C35 1.476(9)
C30 C31 1.408(9)
C31 C32 1.364(9)
C32 C33 1.396(9)
C32 H32 0.9500
C33 C34 1.366(10)
C33 H33 0.9500
C34 H34 0.9500
C36 C37 1.487(10)
C36 H36 0.9500
C37 C38 1.400(9)
C38 C39 1.353(11)
C38 H38 0.9500
C39 C40 1.339(13)
C39 H39 0.9500
C40 C41 1.393(12)
C40 H40 0.9500
C41 H41 0.9500
C42 H42A 0.9800
C42 H42B 0.9800
C42 H42C 0.9800
C43 H43A 0.9800
C43 H43B 0.9800
C43 H43C 0.9800
C43' H43D 0.9800
C43' H43E 0.9800
C43' H43F 0.9800
C44 H44A 0.9800
C44 H44B 0.9800
C44 H44C 0.9800
C45 H45A 0.9800
C45 H45B 0.9800
C45 H45C 0.9800
C46 H46A 0.9800
C46 H46B 0.9800
C46 H46C 0.9800
C47 H47A 0.9800
C47 H47B 0.9800
C47 H47C 0.9800
